data_4508088
loop_
_publ_author_name
'Liu, Yi-Fu'
'Hou, Guang-Feng'
'Yu, Ying-Hui'
'Yan, Peng-Fei'
'Li, Jian-Yue'
'Li, Guang-Ming'
'Gao, Jin-Sheng'

_publ_section_title
;
 pH-Dependent Syntheses, Luminescent, and Magnetic Properties of
 Two-Dimensional Framework Lanthanide Carboxyarylphosphonate Complexes
;
_journal_issue 8
_journal_name_full 'Crystal Growth &amp; Design'
_journal_page_first 3816
_journal_paper_doi 10.1021/cg400877g
_journal_volume 13
_journal_year 2013
_chemical_formula_moiety 'C16 H17 Eu O11 P2'
_chemical_formula_sum 'C16 H17 Eu O11 P2'
_chemical_formula_weight 599.20
_chemical_name_systematic
; 
 ? 
;
_space_group_IT_number 2
_symmetry_cell_setting triclinic
_symmetry_space_group_name_Hall '-P 1'
_symmetry_space_group_name_H-M 'P -1'
_atom_sites_solution_hydrogens geom
_atom_sites_solution_primary direct
_atom_sites_solution_secondary difmap
_audit_creation_method SHELXL-97
_cell_angle_alpha 104.31(3)
_cell_angle_beta 92.64(3)
_cell_angle_gamma 97.22(3)
_cell_formula_units_Z 2
_cell_length_a 5.6768(11)
_cell_length_b 9.3899(19)
_cell_length_c 18.342(4)
_cell_measurement_reflns_used 8660
_cell_measurement_temperature 293(2)
_cell_measurement_theta_max 27.68
_cell_measurement_theta_min 3.45
_cell_volume 936.8(4)
_computing_cell_refinement 'RAPID-AUTO (Rigaku 1998 <i>RAPID-AUTO</i>)'
_computing_data_collection 'RAPID-AUTO (Rigaku 1998 <i>RAPID-AUTO</i>)'
_computing_data_reduction 'CrystalClear (Rigaku/MSC and Rigaku Corporation, 2002)'
_computing_molecular_graphics 'SHELXTL (Sheldrick, 2008)'
_computing_publication_material SHELXL-97
_computing_structure_refinement 'SHELXL-97 (Sheldrick, 2008)'
_computing_structure_solution 'SHELXS-97 (Sheldrick, 2008)'
_diffrn_ambient_temperature 293(2)
_diffrn_measured_fraction_theta_full 0.990
_diffrn_measured_fraction_theta_max 0.990
_diffrn_measurement_device_type 'Rigaku RAXIS-RAPID'
_diffrn_measurement_method '\w scan'
_diffrn_radiation_monochromator graphite
_diffrn_radiation_source 'fine-focus sealed tube'
_diffrn_radiation_type MoK\a
_diffrn_radiation_wavelength 0.71073
_diffrn_reflns_av_R_equivalents 0.0231
_diffrn_reflns_av_sigmaI/netI 0.0303
_diffrn_reflns_limit_h_max 7
_diffrn_reflns_limit_h_min -7
_diffrn_reflns_limit_k_max 12
_diffrn_reflns_limit_k_min -11
_diffrn_reflns_limit_l_max 23
_diffrn_reflns_limit_l_min -23
_diffrn_reflns_number 9286
_diffrn_reflns_theta_full 27.48
_diffrn_reflns_theta_max 27.48
_diffrn_reflns_theta_min 3.45
_diffrn_standards_decay_% 0
_diffrn_standards_interval_count 0
_diffrn_standards_interval_time 0
_diffrn_standards_number 0
_exptl_absorpt_coefficient_mu 3.581
_exptl_absorpt_correction_T_max 0.7049
_exptl_absorpt_correction_T_min 0.4609
_exptl_absorpt_correction_type multi-scan
_exptl_absorpt_process_details 'ABSCOR (Higashi, 1995)'
_exptl_crystal_colour colorless
_exptl_crystal_density_diffrn 2.124
_exptl_crystal_density_method 'not measured'
_exptl_crystal_description rod
_exptl_crystal_F_000 588
_exptl_crystal_size_max 0.26
_exptl_crystal_size_mid 0.11
_exptl_crystal_size_min 0.11
_refine_diff_density_max 0.666
_refine_diff_density_min -0.690
_refine_diff_density_rms 0.101
_refine_ls_extinction_method none
_refine_ls_goodness_of_fit_ref 1.030
_refine_ls_hydrogen_treatment constr
_refine_ls_matrix_type full
_refine_ls_number_parameters 274
_refine_ls_number_reflns 4260
_refine_ls_number_restraints 0
_refine_ls_restrained_S_all 1.030
_refine_ls_R_factor_all 0.0218
_refine_ls_R_factor_gt 0.0198
_refine_ls_shift/su_max 0.000
_refine_ls_shift/su_mean 0.000
_refine_ls_structure_factor_coef Fsqd
_refine_ls_weighting_details 'calc w=1/[\s^2^(Fo^2^)+(0.0181P)^2^+0.8897P] where P=(Fo^2^+2Fc^2^)/3'
_refine_ls_weighting_scheme calc
_refine_ls_wR_factor_gt 0.0440
_refine_ls_wR_factor_ref 0.0446
_reflns_number_gt 4022
_reflns_number_total 4260
_reflns_threshold_expression >2sigma(I)
_cod_data_source_file cg400877g_si_002.cif
_cod_data_source_block 6
_cod_original_cell_volume 936.8(3)
_cod_database_code 4508088

loop_
_symmetry_equiv_pos_as_xyz
'x, y, z'
'-x, -y, -z'

loop_
_atom_site_label
_atom_site_type_symbol
_atom_site_fract_x
_atom_site_fract_y
_atom_site_fract_z
_atom_site_U_iso_or_equiv
_atom_site_adp_type
_atom_site_occupancy
_atom_site_symmetry_multiplicity
_atom_site_calc_flag
_atom_site_refinement_flags
C1 C 0.2697(5) 1.0972(3) 0.25342(14) 0.0191(5) Uani 1 1 d .
C2 C 0.4308(5) 1.0857(3) 0.31038(17) 0.0292(6) Uani 1 1 d .
H2 H 0.5874 1.1313 0.3133 0.035 Uiso 1 1 calc R
C3 C 0.3637(6) 1.0081(3) 0.36272(18) 0.0321(7) Uani 1 1 d .
H3 H 0.4748 1.0018 0.4003 0.039 Uiso 1 1 calc R
C4 C 0.1322(5) 0.9398(3) 0.35944(15) 0.0234(6) Uani 1 1 d .
C5 C -0.0311(5) 0.9478(3) 0.30185(16) 0.0257(6) Uani 1 1 d .
H5 H -0.1865 0.8998 0.2982 0.031 Uiso 1 1 calc R
C6 C 0.0377(5) 1.0270(3) 0.25003(16) 0.0251(6) Uani 1 1 d .
H6 H -0.0733 1.0332 0.2124 0.030 Uiso 1 1 calc R
C7 C 0.3494(5) 1.1913(3) 0.20140(14) 0.0221(6) Uani 1 1 d .
H7A H 0.4999 1.2507 0.2233 0.027 Uiso 1 1 calc R
H7B H 0.2347 1.2594 0.2008 0.027 Uiso 1 1 calc R
C8 C 0.0617(6) 0.8599(3) 0.41731(16) 0.0267(6) Uani 1 1 d .
C9 C 0.1848(5) 0.5765(3) 0.25878(14) 0.0195(5) Uani 1 1 d .
C10 C 0.3708(5) 0.5821(3) 0.31212(16) 0.0261(6) Uani 1 1 d .
H10 H 0.5188 0.6350 0.3096 0.031 Uiso 1 1 calc R
C11 C 0.3372(5) 0.5096(3) 0.36898(16) 0.0286(6) Uani 1 1 d .
H11 H 0.4629 0.5135 0.4041 0.034 Uiso 1 1 calc R
C12 C 0.1175(5) 0.4315(3) 0.37368(15) 0.0229(6) Uani 1 1 d .
C13 C -0.0680(5) 0.4273(3) 0.32095(17) 0.0289(6) Uani 1 1 d .
H13 H -0.2168 0.3758 0.3239 0.035 Uiso 1 1 calc R
C14 C -0.0341(5) 0.4984(3) 0.26425(16) 0.0270(6) Uani 1 1 d .
H14 H -0.1602 0.4940 0.2292 0.032 Uiso 1 1 calc R
C15 C 0.2162(5) 0.6535(3) 0.19621(15) 0.0213(5) Uani 1 1 d .
H15A H 0.3526 0.7307 0.2109 0.026 Uiso 1 1 calc R
H15B H 0.0770 0.7015 0.1909 0.026 Uiso 1 1 calc R
C16 C 0.0750(6) 0.3515(3) 0.43315(16) 0.0277(6) Uani 1 1 d .
Eu1 Eu 0.12069(2) 0.805466(12) 0.000985(6) 0.01108(4) Uani 1 1 d .
O1 O 0.4523(3) 0.94509(18) 0.09509(10) 0.0197(4) Uani 1 1 d .
O2 O 0.1463(3) 1.07478(18) 0.05782(10) 0.0166(4) Uani 1 1 d .
O3 O 0.5748(3) 1.20532(19) 0.07942(10) 0.0198(4) Uani 1 1 d .
O4 O 0.2223(5) 0.8612(3) 0.46782(15) 0.0535(7) Uani 1 1 d .
H4 H 0.1671 0.8148 0.4971 0.080 Uiso 1 1 calc R
O5 O -0.1480(4) 0.7954(3) 0.41418(14) 0.0439(6) Uani 1 1 d .
O6 O 0.2487(3) 0.62541(19) 0.04888(10) 0.0205(4) Uani 1 1 d .
O7 O 0.5236(3) 0.5023(2) 0.11475(11) 0.0228(4) Uani 1 1 d .
H7 H 0.5241 0.4123 0.1056 0.034 Uiso 1 1 calc R
O8 O 0.0891(3) 0.39309(18) 0.08834(10) 0.0194(4) Uani 1 1 d .
O9 O 0.2445(5) 0.3504(3) 0.47968(15) 0.0495(7) Uani 1 1 d .
H9 H 0.1978 0.3004 0.5084 0.074 Uiso 1 1 calc R
O10 O -0.1317(5) 0.2865(3) 0.43410(15) 0.0535(7) Uani 1 1 d .
O11 O -0.2013(3) 0.7724(2) 0.07939(12) 0.0250(4) Uani 1 1 d .
H111 H -0.2718 0.6886 0.0824 0.038 Uiso 1 1 d R
H112 H -0.3142 0.8248 0.0841 0.038 Uiso 1 1 d R
P1 P 0.38777(11) 1.10041(6) 0.10483(3) 0.01156(12) Uani 1 1 d .
P2 P 0.25836(11) 0.53548(6) 0.10583(3) 0.01284(12) Uani 1 1 d .

loop_
_atom_site_aniso_label
_atom_site_aniso_U_11
_atom_site_aniso_U_22
_atom_site_aniso_U_33
_atom_site_aniso_U_23
_atom_site_aniso_U_13
_atom_site_aniso_U_12
C1 0.0280(14) 0.0153(12) 0.0147(12) 0.0041(9) 0.0047(10) 0.0043(10)
C2 0.0237(15) 0.0370(16) 0.0296(16) 0.0180(13) -0.0011(12) -0.0039(12)
C3 0.0299(16) 0.0404(17) 0.0295(16) 0.0201(13) -0.0051(13) -0.0021(13)
C4 0.0320(15) 0.0221(13) 0.0181(13) 0.0081(10) 0.0055(11) 0.0045(11)
C5 0.0220(14) 0.0293(14) 0.0270(15) 0.0100(11) 0.0028(11) 0.0016(11)
C6 0.0281(15) 0.0278(14) 0.0209(14) 0.0098(11) -0.0014(11) 0.0037(12)
C7 0.0350(16) 0.0144(12) 0.0160(12) 0.0037(9) 0.0045(11) -0.0001(11)
C8 0.0363(17) 0.0234(14) 0.0216(14) 0.0091(11) 0.0026(12) 0.0018(12)
C9 0.0278(14) 0.0175(12) 0.0133(12) 0.0028(9) 0.0034(10) 0.0051(10)
C10 0.0239(14) 0.0299(15) 0.0236(14) 0.0097(11) -0.0021(11) -0.0043(11)
C11 0.0280(16) 0.0353(16) 0.0225(14) 0.0120(12) -0.0055(12) -0.0017(12)
C12 0.0297(15) 0.0219(13) 0.0166(13) 0.0048(10) 0.0030(11) 0.0020(11)
C13 0.0241(15) 0.0357(16) 0.0278(15) 0.0137(12) -0.0005(12) -0.0026(12)
C14 0.0244(15) 0.0350(15) 0.0226(14) 0.0110(12) -0.0015(11) 0.0017(12)
C15 0.0323(15) 0.0137(11) 0.0176(12) 0.0032(9) 0.0021(11) 0.0035(10)
C16 0.0351(17) 0.0266(14) 0.0216(14) 0.0095(11) 0.0001(12) -0.0005(12)
Eu1 0.01104(6) 0.00965(6) 0.01355(6) 0.00505(4) 0.00045(4) 0.00120(4)
O1 0.0189(9) 0.0158(8) 0.0242(10) 0.0029(7) -0.0036(7) 0.0079(7)
O2 0.0149(9) 0.0122(8) 0.0218(9) 0.0044(7) -0.0047(7) 0.0011(7)
O3 0.0183(9) 0.0190(9) 0.0202(9) 0.0040(7) 0.0052(7) -0.0033(7)
O4 0.0557(17) 0.0705(18) 0.0404(15) 0.0404(13) -0.0101(13) -0.0161(14)
O5 0.0430(14) 0.0534(15) 0.0391(14) 0.0276(11) 0.0051(11) -0.0111(12)
O6 0.0285(10) 0.0160(8) 0.0207(9) 0.0106(7) 0.0012(8) 0.0047(7)
O7 0.0170(9) 0.0190(9) 0.0333(11) 0.0078(8) -0.0015(8) 0.0048(7)
O8 0.0215(9) 0.0143(8) 0.0209(9) 0.0050(7) -0.0022(7) -0.0028(7)
O9 0.0524(16) 0.0623(17) 0.0394(14) 0.0361(12) -0.0129(12) -0.0121(13)
O10 0.0445(15) 0.0790(19) 0.0444(15) 0.0430(14) -0.0035(12) -0.0155(13)
O11 0.0168(9) 0.0254(10) 0.0380(12) 0.0146(8) 0.0099(8) 0.0067(8)
P1 0.0115(3) 0.0113(3) 0.0120(3) 0.0036(2) -0.0002(2) 0.0008(2)
P2 0.0154(3) 0.0099(3) 0.0138(3) 0.0047(2) -0.0008(2) 0.0012(2)

loop_
_atom_type_symbol
_atom_type_description
_atom_type_scat_dispersion_real
_atom_type_scat_dispersion_imag
_atom_type_scat_source
C C 0.0033 0.0016 'International Tables Vol C Tables 4.2.6.8 and 6.1.1.4'
H H 0.0000 0.0000 'International Tables Vol C Tables 4.2.6.8 and 6.1.1.4'
O O 0.0106 0.0060 'International Tables Vol C Tables 4.2.6.8 and 6.1.1.4'
P P 0.1023 0.0942 'International Tables Vol C Tables 4.2.6.8 and 6.1.1.4'
Eu Eu -0.1578 3.6682 'International Tables Vol C Tables 4.2.6.8 and 6.1.1.4'

loop_
_geom_angle_atom_site_label_1
_geom_angle_atom_site_label_2
_geom_angle_atom_site_label_3
_geom_angle
_geom_angle_site_symmetry_1
_geom_angle_site_symmetry_3
C6 C1 C2 118.0(3) . .
C6 C1 C7 123.0(2) . .
C2 C1 C7 119.0(3) . .
C3 C2 C1 121.5(3) . .
C3 C2 H2 119.2 . .
C1 C2 H2 119.2 . .
C4 C3 C2 120.2(3) . .
C4 C3 H3 119.9 . .
C2 C3 H3 119.9 . .
C3 C4 C5 119.2(3) . .
C3 C4 C8 119.4(3) . .
C5 C4 C8 121.4(3) . .
C6 C5 C4 120.1(3) . .
C6 C5 H5 119.9 . .
C4 C5 H5 119.9 . .
C5 C6 C1 121.0(3) . .
C5 C6 H6 119.5 . .
C1 C6 H6 119.5 . .
C1 C7 P1 118.52(18) . .
C1 C7 H7A 107.7 . .
P1 C7 H7A 107.7 . .
C1 C7 H7B 107.7 . .
P1 C7 H7B 107.7 . .
H7A C7 H7B 107.1 . .
O5 C8 O4 123.6(3) . .
O5 C8 C4 119.9(3) . .
O4 C8 C4 116.5(3) . .
C14 C9 C10 118.6(3) . .
C14 C9 C15 119.7(2) . .
C10 C9 C15 121.8(3) . .
C11 C10 C9 120.6(3) . .
C11 C10 H10 119.7 . .
C9 C10 H10 119.7 . .
C12 C11 C10 120.3(3) . .
C12 C11 H11 119.9 . .
C10 C11 H11 119.9 . .
C11 C12 C13 119.0(3) . .
C11 C12 C16 121.9(3) . .
C13 C12 C16 119.1(3) . .
C14 C13 C12 120.7(3) . .
C14 C13 H13 119.6 . .
C12 C13 H13 119.6 . .
C13 C14 C9 120.9(3) . .
C13 C14 H14 119.6 . .
C9 C14 H14 119.6 . .
C9 C15 P2 115.26(17) . .
C9 C15 H15A 108.5 . .
P2 C15 H15A 108.5 . .
C9 C15 H15B 108.5 . .
P2 C15 H15B 108.5 . .
H15A C15 H15B 107.5 . .
O10 C16 O9 123.0(3) . .
O10 C16 C12 117.5(3) . .
O9 C16 C12 119.6(3) . .
O6 Eu1 O8 83.55(7) . 2_565
O6 Eu1 O3 91.16(7) . 2_675
O8 Eu1 O3 87.15(7) 2_565 2_675
O6 Eu1 O2 157.88(6) . 2_575
O8 Eu1 O2 78.68(6) 2_565 2_575
O3 Eu1 O2 100.93(7) 2_675 2_575
O6 Eu1 O11 81.67(7) . .
O8 Eu1 O11 85.87(7) 2_565 .
O3 Eu1 O11 170.50(6) 2_675 .
O2 Eu1 O11 84.00(7) 2_575 .
O6 Eu1 O2 130.14(6) . .
O8 Eu1 O2 144.00(6) 2_565 .
O3 Eu1 O2 102.26(7) 2_675 .
O2 Eu1 O2 65.48(7) 2_575 .
O11 Eu1 O2 87.15(7) . .
O6 Eu1 O1 77.21(6) . .
O8 Eu1 O1 157.52(6) 2_565 .
O3 Eu1 O1 81.78(7) 2_675 .
O2 Eu1 O1 122.56(6) 2_575 .
O11 Eu1 O1 102.52(7) . .
O2 Eu1 O1 58.12(6) . .
O6 Eu1 P1 104.53(5) . .
O8 Eu1 P1 171.60(5) 2_565 .
O3 Eu1 P1 90.34(5) 2_675 .
O2 Eu1 P1 93.95(5) 2_575 .
O11 Eu1 P1 97.45(6) . .
O2 Eu1 P1 29.39(4) . .
O1 Eu1 P1 28.85(4) . .
O6 Eu1 Eu1 158.48(5) . 2_575
O8 Eu1 Eu1 112.13(5) 2_565 2_575
O3 Eu1 Eu1 103.84(5) 2_675 2_575
O2 Eu1 Eu1 33.51(4) 2_575 2_575
O11 Eu1 Eu1 84.78(5) . 2_575
O2 Eu1 Eu1 31.97(4) . 2_575
O1 Eu1 Eu1 89.58(5) . 2_575
P1 Eu1 Eu1 60.75(2) . 2_575
P1 O1 Eu1 98.81(9) . .
P1 O2 Eu1 143.32(10) . 2_575
P1 O2 Eu1 98.96(9) . .
Eu1 O2 Eu1 114.52(7) 2_575 .
P1 O3 Eu1 139.26(11) . 2_675
C8 O4 H4 109.5 . .
P2 O6 Eu1 153.99(12) . .
P2 O7 H7 109.5 . .
P2 O8 Eu1 148.65(12) . 2_565
C16 O9 H9 109.5 . .
Eu1 O11 H111 124.7 . .
Eu1 O11 H112 122.8 . .
H111 O11 H112 102.0 . .
O1 P1 O3 113.50(11) . .
O1 P1 O2 103.71(10) . .
O3 P1 O2 112.30(11) . .
O1 P1 C7 113.15(12) . .
O3 P1 C7 105.35(12) . .
O2 P1 C7 108.93(13) . .
O1 P1 Eu1 52.34(7) . .
O3 P1 Eu1 124.53(7) . .
O2 P1 Eu1 51.65(7) . .
C7 P1 Eu1 129.99(9) . .
O6 P2 O8 115.64(11) . .
O6 P2 O7 107.65(11) . .
O8 P2 O7 109.88(10) . .
O6 P2 C15 107.64(11) . .
O8 P2 C15 111.41(12) . .
O7 P2 C15 103.91(12) . .

loop_
_geom_bond_atom_site_label_1
_geom_bond_atom_site_label_2
_geom_bond_distance
_geom_bond_site_symmetry_2
C1 C6 1.388(4) .
C1 C2 1.390(4) .
C1 C7 1.500(4) .
C2 C3 1.381(4) .
C2 H2 0.9300 .
C3 C4 1.380(4) .
C3 H3 0.9300 .
C4 C5 1.395(4) .
C4 C8 1.486(4) .
C5 C6 1.386(4) .
C5 H5 0.9300 .
C6 H6 0.9300 .
C7 P1 1.802(3) .
C7 H7A 0.9700 .
C7 H7B 0.9700 .
C8 O5 1.258(4) .
C8 O4 1.266(4) .
C9 C14 1.382(4) .
C9 C10 1.393(4) .
C9 C15 1.506(4) .
C10 C11 1.388(4) .
C10 H10 0.9300 .
C11 C12 1.383(4) .
C11 H11 0.9300 .
C12 C13 1.386(4) .
C12 C16 1.481(4) .
C13 C14 1.377(4) .
C13 H13 0.9300 .
C14 H14 0.9300 .
C15 P2 1.797(3) .
C15 H15A 0.9700 .
C15 H15B 0.9700 .
C16 O10 1.256(4) .
C16 O9 1.259(4) .
Eu1 O6 2.2677(18) .
Eu1 O8 2.3087(19) 2_565
Eu1 O3 2.3192(19) 2_675
Eu1 O2 2.3670(18) 2_575
Eu1 O11 2.414(2) .
Eu1 O2 2.4685(17) .
Eu1 O1 2.491(2) .
Eu1 P1 3.1092(14) .
Eu1 Eu1 4.0676(10) 2_575
O1 P1 1.5182(18) .
O2 P1 1.5447(18) .
O2 Eu1 2.3670(18) 2_575
O3 P1 1.5246(19) .
O3 Eu1 2.3192(19) 2_675
O4 H4 0.8200 .
O6 P2 1.4999(18) .
O7 P2 1.5850(19) .
O7 H7 0.8200 .
O8 P2 1.5002(18) .
O8 Eu1 2.3087(19) 2_565
O9 H9 0.8200 .
O11 H111 0.8527 .
O11 H112 0.8506 .

loop_
_geom_hbond_atom_site_label_D
_geom_hbond_atom_site_label_H
_geom_hbond_atom_site_label_A
_geom_hbond_distance_DH
_geom_hbond_distance_HA
_geom_hbond_distance_DA
_geom_hbond_angle_DHA
_geom_hbond_site_symmetry_A
O4 H4 O10 0.82 1.76 2.561(3) 164.3 2_566
O7 H7 O3 0.82 1.94 2.758(3) 171.2 1_545
O9 H9 O5 0.82 1.87 2.682(3) 168.5 2_566
O11 H111 O7 0.85 2.20 3.034(3) 166.9 1_455
O11 H112 O1 0.85 1.83 2.683(3) 177.5 1_455
